data_4071879
loop_
_publ_author_name
'Kawachi, Atsushi'
'Zaima, Masatoshi'
'Yamamoto, Yohsuke'

_publ_section_title
;
 Intramolecular Reaction of Silanol and Triarylborane: Boron&#x2212;Aryl
 Bond Cleavage and Formation of a Si&#x2212;O&#x2212;B Heterocyle
;
_journal_issue 18
_journal_name_full Organometallics
_journal_page_first 4691
_journal_paper_doi 10.1021/om8004405
_journal_volume 27
_journal_year 2008
_chemical_formula_moiety 'C35 H49 B N2 O Si'
_chemical_formula_sum 'C35 H49 B N2 O Si'
_chemical_formula_weight 552.66
_chemical_melting_point 451
_chemical_name_common Compound-6
_chemical_name_systematic
; 
1,8-Diazabicyclo[5.4.0]-7-undecenium 3,4-benzo-1,2,5-oxasilaboratacyclopentene
;
_space_group_IT_number 14
_symmetry_cell_setting monoclinic
_symmetry_space_group_name_Hall '-P 2ybc'
_symmetry_space_group_name_H-M 'P 1 21/c 1'
_atom_sites_solution_hydrogens geom
_atom_sites_solution_primary direct
_atom_sites_solution_secondary difmap
_audit_creation_method SHELXL-97
_cell_angle_alpha 90.00
_cell_angle_beta 94.3470(10)
_cell_angle_gamma 90.00
_cell_formula_units_Z 8
_cell_length_a 18.7040(2)
_cell_length_b 17.3230(3)
_cell_length_c 21.5820(2)
_cell_measurement_temperature 173
_cell_volume 6972.65(16)
_computing_structure_refinement 'SHELXL-97 (Sheldrick, 1997)'
_computing_structure_solution 'SHELXS-97 (Sheldrick, 1990)'
_diffrn_ambient_temperature 173
_diffrn_measured_fraction_theta_full 0.931
_diffrn_measured_fraction_theta_max 0.931
_diffrn_radiation_monochromator graphite
_diffrn_radiation_source 'fine-focus sealed tube'
_diffrn_radiation_type MoK\a
_diffrn_radiation_wavelength 0.71069
_diffrn_reflns_av_R_equivalents 0.0000
_diffrn_reflns_av_sigmaI/netI 0.0282
_diffrn_reflns_limit_h_max 24
_diffrn_reflns_limit_h_min 0
_diffrn_reflns_limit_k_max 22
_diffrn_reflns_limit_k_min 0
_diffrn_reflns_limit_l_max 25
_diffrn_reflns_limit_l_min -26
_diffrn_reflns_number 14924
_diffrn_reflns_theta_full 27.50
_diffrn_reflns_theta_max 27.50
_diffrn_reflns_theta_min 1.09
_exptl_absorpt_coefficient_mu 0.094
_exptl_absorpt_correction_T_max 0.9723
_exptl_absorpt_correction_T_min 0.9544
_exptl_crystal_colour colorless
_exptl_crystal_density_diffrn 1.053
_exptl_crystal_density_method 'not measured'
_exptl_crystal_description prism
_exptl_crystal_F_000 2400
_exptl_crystal_size_max 0.50
_exptl_crystal_size_mid 0.40
_exptl_crystal_size_min 0.30
_refine_diff_density_max 0.521
_refine_diff_density_min -0.835
_refine_diff_density_rms 0.197
_refine_ls_extinction_method none
_refine_ls_goodness_of_fit_ref 1.134
_refine_ls_hydrogen_treatment mixed
_refine_ls_matrix_type full
_refine_ls_number_parameters 782
_refine_ls_number_reflns 14924
_refine_ls_number_restraints 0
_refine_ls_restrained_S_all 1.134
_refine_ls_R_factor_all 0.0810
_refine_ls_R_factor_gt 0.0595
_refine_ls_shift/su_max 0.001
_refine_ls_shift/su_mean 0.000
_refine_ls_structure_factor_coef Fsqd
_refine_ls_weighting_details 'calc w=1/[\s^2^(Fo^2^)+(0.1218P)^2^+2.4246P] where P=(Fo^2^+2Fc^2^)/3'
_refine_ls_weighting_scheme calc
_refine_ls_wR_factor_gt 0.1670
_refine_ls_wR_factor_ref 0.2012
_reflns_number_gt 12527
_reflns_number_total 14924
_reflns_threshold_expression >2sigma(I)
_cod_data_source_file om8004405_si_002.cif
_cod_data_source_block Compound-6
_cod_original_sg_symbol_H-M P21/c
_cod_database_code 4071879

loop_
_symmetry_equiv_pos_as_xyz
'x, y, z'
'-x, y+1/2, -z+1/2'
'-x, -y, -z'
'x, -y-1/2, z-1/2'

loop_
_atom_site_label
_atom_site_type_symbol
_atom_site_fract_x
_atom_site_fract_y
_atom_site_fract_z
_atom_site_U_iso_or_equiv
_atom_site_adp_type
_atom_site_occupancy
_atom_site_symmetry_multiplicity
_atom_site_calc_flag
_atom_site_refinement_flags
Si1 Si 0.71837(3) 0.33573(3) 0.68039(3) 0.03128(14) Uani 1 1 d .
O1 O 0.69501(7) 0.25263(8) 0.64856(6) 0.0265(3) Uani 1 1 d .
B1 B 0.73518(11) 0.18121(12) 0.67843(10) 0.0234(4) Uani 1 1 d .
N1 N 0.62086(10) 0.32133(12) 0.43399(8) 0.0355(4) Uani 1 1 d .
N2 N 0.68708(10) 0.27526(11) 0.52120(8) 0.0333(4) Uani 1 1 d .
Si2 Si 0.93327(3) -0.33482(3) 0.53275(2) 0.02536(13) Uani 1 1 d .
O2 O 0.87497(7) -0.26421(7) 0.53169(6) 0.0238(3) Uani 1 1 d .
B2 B 0.80278(11) -0.28031(12) 0.49208(10) 0.0227(4) Uani 1 1 d .
N3 N 0.94013(9) -0.15906(10) 0.74292(8) 0.0299(4) Uani 1 1 d .
N4 N 0.87596(9) -0.22441(10) 0.66322(8) 0.0285(3) Uani 1 1 d .
O3 O 0.54078(18) 0.14573(16) 0.41342(16) 0.0969(10) Uani 1 1 d .
C1 C 0.76861(10) 0.29733(12) 0.75101(9) 0.0297(4) Uani 1 1 d .
C2 C 0.77957(9) 0.21773(11) 0.74089(9) 0.0250(4) Uani 1 1 d .
C3 C 0.82221(11) 0.17791(12) 0.78709(10) 0.0311(4) Uani 1 1 d .
H3A H 0.8296 0.1240 0.7826 0.037 Uiso 1 1 calc R
C4 C 0.85373(11) 0.21543(13) 0.83893(10) 0.0347(4) Uani 1 1 d .
H4A H 0.8847 0.1876 0.8678 0.042 Uiso 1 1 calc R
C5 C 0.84064(12) 0.29326(14) 0.84921(10) 0.0359(5) Uani 1 1 d .
H5A H 0.8605 0.3180 0.8859 0.043 Uiso 1 1 calc R
C6 C 0.79821(11) 0.33411(13) 0.80512(10) 0.0342(4) Uani 1 1 d .
H6A H 0.7891 0.3873 0.8115 0.041 Uiso 1 1 calc R
C7 C 0.78002(16) 0.39302(14) 0.63389(13) 0.0499(6) Uani 1 1 d .
H7A H 0.8204 0.3606 0.6236 0.075 Uiso 1 1 calc R
H7B H 0.7981 0.4377 0.6582 0.075 Uiso 1 1 calc R
H7C H 0.7539 0.4109 0.5955 0.075 Uiso 1 1 calc R
C8 C 0.63889(14) 0.39845(15) 0.69099(13) 0.0480(6) Uani 1 1 d .
H8A H 0.6087 0.4011 0.6519 0.072 Uiso 1 1 calc R
H8B H 0.6552 0.4505 0.7031 0.072 Uiso 1 1 calc R
H8C H 0.6111 0.3767 0.7235 0.072 Uiso 1 1 calc R
C9 C 0.77884(9) 0.14727(10) 0.62007(8) 0.0229(3) Uani 1 1 d .
C10 C 0.73942(10) 0.10586(11) 0.57184(9) 0.0261(4) Uani 1 1 d .
C11 C 0.77347(11) 0.07412(11) 0.52195(9) 0.0303(4) Uani 1 1 d .
H11A H 0.7456 0.0463 0.4908 0.036 Uiso 1 1 calc R
C12 C 0.84641(12) 0.08217(12) 0.51671(10) 0.0312(4) Uani 1 1 d .
C13 C 0.88472(11) 0.12632(12) 0.56148(10) 0.0299(4) Uani 1 1 d .
H13A H 0.9344 0.1348 0.5577 0.036 Uiso 1 1 calc R
C14 C 0.85275(10) 0.15879(11) 0.61194(9) 0.0257(4) Uani 1 1 d .
C15 C 0.65936(11) 0.09175(14) 0.57079(10) 0.0352(5) Uani 1 1 d .
H15A H 0.6390 0.0896 0.5276 0.053 Uiso 1 1 calc R
H15B H 0.6368 0.1338 0.5926 0.053 Uiso 1 1 calc R
H15C H 0.6505 0.0427 0.5915 0.053 Uiso 1 1 calc R
C16 C 0.88315(15) 0.04307(15) 0.46516(12) 0.0465(6) Uani 1 1 d .
H16A H 0.8955 -0.0101 0.4774 0.070 Uiso 1 1 calc R
H16B H 0.9270 0.0714 0.4574 0.070 Uiso 1 1 calc R
H16C H 0.8508 0.0425 0.4272 0.070 Uiso 1 1 calc R
C17 C 0.90228(11) 0.20495(14) 0.65687(11) 0.0360(5) Uani 1 1 d .
H17A H 0.9159 0.1735 0.6936 0.054 Uiso 1 1 calc R
H17B H 0.8775 0.2516 0.6695 0.054 Uiso 1 1 calc R
H17C H 0.9454 0.2196 0.6365 0.054 Uiso 1 1 calc R
C18 C 0.68252(10) 0.11427(11) 0.70698(9) 0.0252(4) Uani 1 1 d .
C19 C 0.70870(10) 0.03847(12) 0.71903(9) 0.0268(4) Uani 1 1 d .
C20 C 0.66729(11) -0.01808(13) 0.74614(10) 0.0333(4) Uani 1 1 d .
H20A H 0.6872 -0.0679 0.7537 0.040 Uiso 1 1 calc R
C21 C 0.59819(12) -0.00335(14) 0.76216(11) 0.0387(5) Uani 1 1 d .
C22 C 0.57166(11) 0.07002(15) 0.75039(10) 0.0368(5) Uani 1 1 d .
H22A H 0.5242 0.0814 0.7604 0.044 Uiso 1 1 calc R
C23 C 0.61165(10) 0.12842(13) 0.72434(9) 0.0308(4) Uani 1 1 d .
C24 C 0.78224(10) 0.01060(12) 0.70331(10) 0.0302(4) Uani 1 1 d .
H24A H 0.8008 -0.0266 0.7347 0.045 Uiso 1 1 calc R
H24B H 0.8150 0.0547 0.7027 0.045 Uiso 1 1 calc R
H24C H 0.7783 -0.0142 0.6624 0.045 Uiso 1 1 calc R
C25 C 0.55485(17) -0.06518(18) 0.79199(16) 0.0614(8) Uani 1 1 d .
H25A H 0.5315 -0.0982 0.7596 0.092 Uiso 1 1 calc R
H25B H 0.5183 -0.0408 0.8157 0.092 Uiso 1 1 calc R
H25C H 0.5867 -0.0965 0.8200 0.092 Uiso 1 1 calc R
C26 C 0.57622(13) 0.20681(17) 0.71748(13) 0.0493(6) Uani 1 1 d .
H26A H 0.5269 0.2034 0.7296 0.074 Uiso 1 1 calc R
H26B H 0.5758 0.2237 0.6741 0.074 Uiso 1 1 calc R
H26C H 0.6031 0.2441 0.7443 0.074 Uiso 1 1 calc R
C27 C 0.55123(13) 0.33551(15) 0.39937(11) 0.0423(5) Uani 1 1 d .
H27A H 0.5196 0.2904 0.4042 0.051 Uiso 1 1 calc R
H27B H 0.5586 0.3409 0.3546 0.051 Uiso 1 1 calc R
C28 C 0.51439(13) 0.40793(15) 0.42153(12) 0.0453(6) Uani 1 1 d .
H28A H 0.4792 0.4261 0.3881 0.054 Uiso 1 1 calc R
H28B H 0.5507 0.4490 0.4294 0.054 Uiso 1 1 calc R
C29 C 0.47582(13) 0.39488(16) 0.48065(12) 0.0448(6) Uani 1 1 d .
H29A H 0.4532 0.4440 0.4921 0.054 Uiso 1 1 calc R
H29B H 0.4370 0.3567 0.4716 0.054 Uiso 1 1 calc R
C30 C 0.52396(12) 0.36641(15) 0.53634(11) 0.0381(5) Uani 1 1 d .
H30A H 0.4950 0.3630 0.5728 0.046 Uiso 1 1 calc R
H30B H 0.5622 0.4051 0.5460 0.046 Uiso 1 1 calc R
C31 C 0.55920(12) 0.28756(13) 0.52677(10) 0.0348(4) Uani 1 1 d .
H31A H 0.5722 0.2638 0.5678 0.042 Uiso 1 1 calc R
H31B H 0.5242 0.2532 0.5037 0.042 Uiso 1 1 calc R
C32 C 0.62513(11) 0.29399(12) 0.49163(9) 0.0305(4) Uani 1 1 d .
C33 C 0.75495(12) 0.28413(14) 0.49188(11) 0.0384(5) Uani 1 1 d .
H33A H 0.7648 0.2374 0.4676 0.046 Uiso 1 1 calc R
H33B H 0.7950 0.2916 0.5240 0.046 Uiso 1 1 calc R
C34 C 0.74798(13) 0.35391(15) 0.44956(12) 0.0422(5) Uani 1 1 d .
H34A H 0.7403 0.4009 0.4743 0.051 Uiso 1 1 calc R
H34B H 0.7926 0.3608 0.4282 0.051 Uiso 1 1 calc R
C35 C 0.68549(13) 0.34215(16) 0.40236(11) 0.0442(6) Uani 1 1 d .
H35A H 0.6765 0.3901 0.3781 0.053 Uiso 1 1 calc R
H35B H 0.6968 0.3005 0.3732 0.053 Uiso 1 1 calc R
C36 C 0.88710(10) -0.39453(11) 0.47103(9) 0.0264(4) Uani 1 1 d .
C37 C 0.81896(10) -0.36166(11) 0.45504(9) 0.0243(4) Uani 1 1 d .
C38 C 0.77643(11) -0.39763(12) 0.40679(9) 0.0288(4) Uani 1 1 d .
H38A H 0.7309 -0.3763 0.3939 0.035 Uiso 1 1 calc R
C39 C 0.79942(12) -0.46378(12) 0.37744(10) 0.0329(4) Uani 1 1 d .
H39A H 0.7688 -0.4878 0.3460 0.040 Uiso 1 1 calc R
C40 C 0.86725(12) -0.49526(12) 0.39380(10) 0.0354(4) Uani 1 1 d .
H40A H 0.8831 -0.5400 0.3733 0.043 Uiso 1 1 calc R
C41 C 0.91086(12) -0.46014(12) 0.44033(10) 0.0329(4) Uani 1 1 d .
H41A H 0.9572 -0.4806 0.4516 0.039 Uiso 1 1 calc R
C42 C 0.94208(13) -0.38568(14) 0.60985(10) 0.0380(5) Uani 1 1 d .
H42A H 0.9666 -0.3519 0.6410 0.057 Uiso 1 1 calc R
H42B H 0.9699 -0.4332 0.6062 0.057 Uiso 1 1 calc R
H42C H 0.8943 -0.3985 0.6225 0.057 Uiso 1 1 calc R
C43 C 1.02583(11) -0.30565(14) 0.51474(11) 0.0375(5) Uani 1 1 d .
H43A H 1.0259 -0.2926 0.4706 0.056 Uiso 1 1 calc R
H43B H 1.0591 -0.3485 0.5243 0.056 Uiso 1 1 calc R
H43C H 1.0410 -0.2606 0.5399 0.056 Uiso 1 1 calc R
C44 C 0.74423(10) -0.27763(11) 0.54614(9) 0.0244(4) Uani 1 1 d .
C45 C 0.72800(10) -0.20430(12) 0.57217(9) 0.0283(4) Uani 1 1 d .
C46 C 0.68229(11) -0.19801(14) 0.62021(10) 0.0343(4) Uani 1 1 d .
H46A H 0.6720 -0.1482 0.6357 0.041 Uiso 1 1 calc R
C47 C 0.65135(11) -0.26213(15) 0.64614(10) 0.0365(5) Uani 1 1 d .
C48 C 0.66753(11) -0.33372(14) 0.62198(10) 0.0337(4) Uani 1 1 d .
H48A H 0.6473 -0.3785 0.6390 0.040 Uiso 1 1 calc R
C49 C 0.71261(10) -0.34247(12) 0.57335(9) 0.0278(4) Uani 1 1 d .
C50 C 0.75845(13) -0.12911(12) 0.54932(11) 0.0361(5) Uani 1 1 d .
H50A H 0.7315 -0.1134 0.5107 0.054 Uiso 1 1 calc R
H50B H 0.8090 -0.1365 0.5416 0.054 Uiso 1 1 calc R
H50C H 0.7546 -0.0890 0.5809 0.054 Uiso 1 1 calc R
C51 C 0.60395(14) -0.2541(2) 0.69932(12) 0.0525(7) Uani 1 1 d .
H51A H 0.5855 -0.3049 0.7100 0.079 Uiso 1 1 calc R
H51B H 0.5638 -0.2197 0.6870 0.079 Uiso 1 1 calc R
H51C H 0.6318 -0.2324 0.7355 0.079 Uiso 1 1 calc R
C52 C 0.72332(12) -0.42420(12) 0.55128(12) 0.0378(5) Uani 1 1 d .
H52A H 0.6997 -0.4602 0.5782 0.057 Uiso 1 1 calc R
H52B H 0.7747 -0.4358 0.5529 0.057 Uiso 1 1 calc R
H52C H 0.7025 -0.4296 0.5084 0.057 Uiso 1 1 calc R
C53 C 0.78217(9) -0.21740(10) 0.43525(8) 0.0226(3) Uani 1 1 d .
C54 C 0.71067(10) -0.21138(11) 0.40811(9) 0.0272(4) Uani 1 1 d .
C55 C 0.69297(11) -0.16214(12) 0.35771(10) 0.0310(4) Uani 1 1 d .
H55A H 0.6446 -0.1599 0.3409 0.037 Uiso 1 1 calc R
C56 C 0.74369(12) -0.11668(11) 0.33166(10) 0.0314(4) Uani 1 1 d .
C57 C 0.81384(11) -0.12173(11) 0.35753(9) 0.0299(4) Uani 1 1 d .
H57A H 0.8496 -0.0907 0.3409 0.036 Uiso 1 1 calc R
C58 C 0.83344(10) -0.17101(11) 0.40719(9) 0.0249(4) Uani 1 1 d .
C59 C 0.64756(11) -0.25490(14) 0.43192(11) 0.0366(5) Uani 1 1 d .
H59A H 0.6273 -0.2248 0.4648 0.055 Uiso 1 1 calc R
H59B H 0.6640 -0.3050 0.4486 0.055 Uiso 1 1 calc R
H59C H 0.6108 -0.2629 0.3977 0.055 Uiso 1 1 calc R
C60 C 0.72419(15) -0.06496(15) 0.27649(12) 0.0469(6) Uani 1 1 d .
H60A H 0.6729 -0.0700 0.2642 0.070 Uiso 1 1 calc R
H60B H 0.7520 -0.0801 0.2417 0.070 Uiso 1 1 calc R
H60C H 0.7351 -0.0112 0.2878 0.070 Uiso 1 1 calc R
C61 C 0.91224(11) -0.17173(13) 0.42880(10) 0.0339(4) Uani 1 1 d .
H61A H 0.9382 -0.1364 0.4030 0.051 Uiso 1 1 calc R
H61B H 0.9312 -0.2241 0.4251 0.051 Uiso 1 1 calc R
H61C H 0.9184 -0.1551 0.4723 0.051 Uiso 1 1 calc R
C62 C 1.00193(12) -0.11120(14) 0.76540(11) 0.0401(5) Uani 1 1 d .
H62A H 1.0452 -0.1302 0.7465 0.048 Uiso 1 1 calc R
H62B H 1.0101 -0.1174 0.8110 0.048 Uiso 1 1 calc R
C63 C 0.99224(14) -0.02536(14) 0.75042(12) 0.0450(6) Uani 1 1 d .
H63A H 0.9429 -0.0099 0.7588 0.054 Uiso 1 1 calc R
H63B H 1.0259 0.0047 0.7786 0.054 Uiso 1 1 calc R
C64 C 1.00479(14) -0.00470(14) 0.68350(12) 0.0453(6) Uani 1 1 d .
H64A H 0.9974 0.0515 0.6778 0.054 Uiso 1 1 calc R
H64B H 1.0554 -0.0159 0.6764 0.054 Uiso 1 1 calc R
C65 C 0.95691(12) -0.04697(13) 0.63440(11) 0.0364(5) Uani 1 1 d .
H65A H 0.9668 -0.0270 0.5929 0.044 Uiso 1 1 calc R
H65B H 0.9062 -0.0352 0.6409 0.044 Uiso 1 1 calc R
C66 C 0.96691(11) -0.13506(12) 0.63479(9) 0.0299(4) Uani 1 1 d .
H66A H 0.9507 -0.1557 0.5933 0.036 Uiso 1 1 calc R
H66B H 1.0186 -0.1470 0.6425 0.036 Uiso 1 1 calc R
C67 C 0.92639(10) -0.17494(11) 0.68295(9) 0.0260(4) Uani 1 1 d .
C68 C 0.83350(11) -0.26619(12) 0.70710(10) 0.0316(4) Uani 1 1 d .
H68A H 0.8592 -0.3134 0.7220 0.038 Uiso 1 1 calc R
H68B H 0.7867 -0.2816 0.6863 0.038 Uiso 1 1 calc R
C69 C 0.82201(11) -0.21328(12) 0.76138(10) 0.0332(4) Uani 1 1 d .
H69A H 0.7937 -0.1676 0.7468 0.040 Uiso 1 1 calc R
H69B H 0.7951 -0.2408 0.7924 0.040 Uiso 1 1 calc R
C70 C 0.89411(12) -0.18804(13) 0.79065(10) 0.0349(4) Uani 1 1 d .
H70A H 0.8873 -0.1468 0.8214 0.042 Uiso 1 1 calc R
H70B H 0.9180 -0.2322 0.8128 0.042 Uiso 1 1 calc R
C71 C 0.4922(3) 0.0836(3) 0.4173(3) 0.122(2) Uani 1 1 d .
H71A H 0.4520 0.0891 0.3850 0.146 Uiso 1 1 calc R
H71B H 0.4722 0.0835 0.4585 0.146 Uiso 1 1 calc R
C72 C 0.5300(3) 0.0123(3) 0.4084(2) 0.1106(17) Uani 1 1 d .
H72A H 0.4989 -0.0254 0.3847 0.133 Uiso 1 1 calc R
H72B H 0.5471 -0.0108 0.4488 0.133 Uiso 1 1 calc R
C73 C 0.5905(3) 0.0351(3) 0.3731(2) 0.0937(13) Uani 1 1 d .
H73A H 0.5803 0.0234 0.3285 0.112 Uiso 1 1 calc R
H73B H 0.6346 0.0075 0.3886 0.112 Uiso 1 1 calc R
C74 C 0.5990(2) 0.1199(2) 0.38294(18) 0.0759(10) Uani 1 1 d .
H74A H 0.6442 0.1309 0.4083 0.091 Uiso 1 1 calc R
H74B H 0.6005 0.1466 0.3425 0.091 Uiso 1 1 calc R

loop_
_atom_site_aniso_label
_atom_site_aniso_U_11
_atom_site_aniso_U_22
_atom_site_aniso_U_33
_atom_site_aniso_U_23
_atom_site_aniso_U_13
_atom_site_aniso_U_12
Si1 0.0330(3) 0.0289(3) 0.0311(3) -0.0030(2) -0.0031(2) 0.0089(2)
O1 0.0269(6) 0.0299(7) 0.0227(7) -0.0009(5) 0.0010(5) 0.0065(5)
B1 0.0209(9) 0.0288(10) 0.0207(10) -0.0005(7) 0.0031(7) 0.0041(7)
N1 0.0378(10) 0.0455(11) 0.0238(10) 0.0085(7) 0.0054(7) 0.0006(8)
N2 0.0320(9) 0.0384(10) 0.0301(10) 0.0057(7) 0.0059(7) 0.0042(7)
Si2 0.0244(3) 0.0288(3) 0.0225(3) -0.00044(18) -0.00081(18) 0.00382(19)
O2 0.0233(6) 0.0254(6) 0.0224(7) -0.0020(5) 0.0003(5) 0.0006(5)
B2 0.0222(9) 0.0241(9) 0.0217(10) 0.0013(7) 0.0007(7) -0.0005(7)
N3 0.0314(8) 0.0342(9) 0.0240(9) -0.0014(6) 0.0019(6) -0.0063(7)
N4 0.0297(8) 0.0287(8) 0.0269(9) 0.0004(6) 0.0010(6) -0.0034(6)
O3 0.117(2) 0.0590(15) 0.120(3) -0.0026(15) 0.042(2) 0.0122(16)
C1 0.0269(9) 0.0331(10) 0.0289(11) -0.0027(7) 0.0013(7) 0.0042(7)
C2 0.0207(8) 0.0313(10) 0.0231(10) -0.0011(7) 0.0032(6) 0.0003(7)
C3 0.0318(10) 0.0335(10) 0.0276(11) 0.0019(7) -0.0011(7) 0.0006(8)
C4 0.0303(10) 0.0414(12) 0.0314(12) 0.0031(8) -0.0034(8) -0.0033(8)
C5 0.0324(10) 0.0445(12) 0.0300(12) -0.0053(8) -0.0017(8) -0.0063(9)
C6 0.0334(10) 0.0356(11) 0.0330(12) -0.0076(8) -0.0008(8) 0.0002(8)
C7 0.0651(17) 0.0322(12) 0.0517(16) 0.0088(10) 0.0008(12) 0.0002(11)
C8 0.0456(13) 0.0452(14) 0.0509(15) -0.0166(11) -0.0121(10) 0.0207(11)
C9 0.0235(8) 0.0235(8) 0.0223(9) 0.0027(6) 0.0050(6) 0.0020(6)
C10 0.0281(9) 0.0274(9) 0.0234(10) 0.0007(7) 0.0054(7) 0.0006(7)
C11 0.0401(11) 0.0275(10) 0.0240(10) -0.0006(7) 0.0072(8) -0.0003(8)
C12 0.0392(11) 0.0274(10) 0.0289(11) 0.0043(7) 0.0147(8) 0.0081(8)
C13 0.0273(9) 0.0300(10) 0.0342(11) 0.0038(7) 0.0137(7) 0.0045(7)
C14 0.0238(9) 0.0240(9) 0.0303(10) 0.0024(7) 0.0072(7) 0.0010(7)
C15 0.0291(10) 0.0481(13) 0.0282(11) -0.0050(8) 0.0005(7) -0.0064(9)
C16 0.0599(15) 0.0444(13) 0.0382(14) -0.0031(10) 0.0231(11) 0.0147(11)
C17 0.0248(9) 0.0427(12) 0.0417(13) -0.0061(9) 0.0089(8) -0.0058(8)
C18 0.0207(8) 0.0356(10) 0.0198(9) -0.0022(7) 0.0039(6) -0.0001(7)
C19 0.0246(9) 0.0328(10) 0.0234(10) -0.0018(7) 0.0047(7) -0.0035(7)
C20 0.0332(10) 0.0354(11) 0.0319(11) -0.0010(8) 0.0068(8) -0.0077(8)
C21 0.0348(11) 0.0479(13) 0.0346(12) -0.0052(9) 0.0113(8) -0.0137(9)
C22 0.0248(9) 0.0592(14) 0.0276(11) -0.0075(9) 0.0097(7) -0.0059(9)
C23 0.0222(9) 0.0466(12) 0.0243(10) -0.0028(8) 0.0067(7) 0.0021(8)
C24 0.0282(9) 0.0300(10) 0.0333(11) 0.0019(7) 0.0074(7) 0.0016(7)
C25 0.0553(16) 0.0589(17) 0.074(2) -0.0017(14) 0.0311(15) -0.0219(14)
C26 0.0360(12) 0.0623(16) 0.0526(15) 0.0109(12) 0.0226(10) 0.0203(11)
C27 0.0454(13) 0.0548(15) 0.0256(12) 0.0065(9) -0.0045(9) 0.0009(10)
C28 0.0389(12) 0.0488(14) 0.0470(15) 0.0118(11) -0.0047(10) 0.0037(10)
C29 0.0326(11) 0.0522(15) 0.0486(15) 0.0027(11) -0.0023(9) 0.0047(10)
C30 0.0308(10) 0.0488(13) 0.0347(12) -0.0015(9) 0.0034(8) 0.0006(9)
C31 0.0335(10) 0.0434(12) 0.0279(11) 0.0059(8) 0.0048(8) -0.0022(9)
C32 0.0358(10) 0.0329(10) 0.0232(10) 0.0026(7) 0.0049(7) 0.0008(8)
C33 0.0357(11) 0.0462(13) 0.0346(12) 0.0050(9) 0.0114(9) 0.0057(9)
C34 0.0415(12) 0.0453(13) 0.0416(14) 0.0065(10) 0.0149(10) -0.0022(10)
C35 0.0462(13) 0.0555(15) 0.0329(13) 0.0123(10) 0.0154(10) 0.0004(11)
C36 0.0279(9) 0.0257(9) 0.0257(10) 0.0001(7) 0.0031(7) 0.0018(7)
C37 0.0255(9) 0.0242(9) 0.0233(9) 0.0015(6) 0.0033(6) -0.0017(7)
C38 0.0278(9) 0.0299(10) 0.0282(10) -0.0018(7) -0.0002(7) -0.0039(7)
C39 0.0396(11) 0.0314(10) 0.0273(11) -0.0053(7) -0.0005(8) -0.0063(8)
C40 0.0465(12) 0.0265(10) 0.0335(12) -0.0056(8) 0.0044(8) 0.0016(9)
C41 0.0363(10) 0.0292(10) 0.0330(11) -0.0034(8) 0.0016(8) 0.0066(8)
C42 0.0464(12) 0.0390(12) 0.0283(12) 0.0037(8) 0.0015(8) 0.0142(9)
C43 0.0256(10) 0.0472(13) 0.0391(13) 0.0001(9) -0.0023(8) 0.0026(9)
C44 0.0228(8) 0.0278(9) 0.0224(9) 0.0024(7) 0.0008(6) 0.0016(7)
C45 0.0286(9) 0.0323(10) 0.0242(10) -0.0007(7) 0.0029(7) 0.0035(7)
C46 0.0318(10) 0.0452(12) 0.0262(11) -0.0035(8) 0.0037(8) 0.0080(9)
C47 0.0249(9) 0.0594(14) 0.0258(11) 0.0002(9) 0.0050(7) 0.0004(9)
C48 0.0283(10) 0.0479(12) 0.0251(11) 0.0070(8) 0.0028(7) -0.0065(8)
C49 0.0231(9) 0.0349(10) 0.0251(10) 0.0060(7) 0.0012(7) -0.0011(7)
C50 0.0492(13) 0.0259(10) 0.0338(12) -0.0044(8) 0.0080(9) 0.0023(9)
C51 0.0387(12) 0.088(2) 0.0327(14) -0.0060(12) 0.0152(10) -0.0021(13)
C52 0.0390(11) 0.0291(10) 0.0467(13) 0.0106(9) 0.0128(9) -0.0012(8)
C53 0.0236(8) 0.0219(8) 0.0224(9) -0.0006(6) 0.0025(6) 0.0004(6)
C54 0.0260(9) 0.0283(9) 0.0271(10) 0.0014(7) 0.0003(7) 0.0004(7)
C55 0.0310(10) 0.0315(10) 0.0295(11) 0.0011(7) -0.0045(7) 0.0055(8)
C56 0.0433(11) 0.0241(9) 0.0263(11) 0.0027(7) -0.0009(8) 0.0052(8)
C57 0.0386(11) 0.0254(9) 0.0259(10) 0.0026(7) 0.0044(8) -0.0029(8)
C58 0.0268(9) 0.0246(9) 0.0236(10) -0.0001(6) 0.0046(7) 0.0001(7)
C59 0.0234(9) 0.0477(13) 0.0381(12) 0.0069(9) -0.0011(8) -0.0020(9)
C60 0.0625(16) 0.0390(13) 0.0377(14) 0.0124(10) -0.0058(11) 0.0066(11)
C61 0.0272(10) 0.0408(11) 0.0342(12) 0.0097(8) 0.0053(8) -0.0050(8)
C62 0.0350(11) 0.0474(13) 0.0372(13) -0.0044(9) -0.0018(9) -0.0106(9)
C63 0.0486(13) 0.0409(13) 0.0464(14) -0.0129(10) 0.0088(10) -0.0137(10)
C64 0.0457(13) 0.0348(12) 0.0575(16) -0.0033(10) 0.0188(11) -0.0096(10)
C65 0.0363(11) 0.0340(11) 0.0407(13) 0.0071(8) 0.0152(9) 0.0023(8)
C66 0.0281(9) 0.0351(10) 0.0275(11) -0.0002(7) 0.0085(7) -0.0003(8)
C67 0.0246(9) 0.0268(9) 0.0265(10) -0.0003(7) 0.0019(7) 0.0026(7)
C68 0.0316(10) 0.0319(10) 0.0311(11) 0.0040(8) 0.0000(8) -0.0066(8)
C69 0.0338(10) 0.0323(10) 0.0346(12) 0.0060(8) 0.0104(8) -0.0004(8)
C70 0.0439(12) 0.0381(11) 0.0232(11) 0.0013(8) 0.0067(8) -0.0050(9)
C71 0.076(3) 0.105(4) 0.190(6) 0.061(4) 0.045(3) 0.024(3)
C72 0.166(5) 0.077(3) 0.092(3) -0.009(2) 0.030(3) -0.031(3)
C73 0.120(4) 0.072(3) 0.091(3) -0.017(2) 0.019(3) 0.015(2)
C74 0.091(3) 0.072(2) 0.068(2) 0.0010(17) 0.0242(19) -0.0030(19)

loop_
_atom_type_symbol
_atom_type_description
_atom_type_scat_dispersion_real
_atom_type_scat_dispersion_imag
_atom_type_scat_source
C C 0.0033 0.0016 'International Tables Vol C Tables 4.2.6.8 and 6.1.1.4'
H H 0.0000 0.0000 'International Tables Vol C Tables 4.2.6.8 and 6.1.1.4'
B B 0.0013 0.0007 'International Tables Vol C Tables 4.2.6.8 and 6.1.1.4'
N N 0.0061 0.0033 'International Tables Vol C Tables 4.2.6.8 and 6.1.1.4'
O O 0.0106 0.0060 'International Tables Vol C Tables 4.2.6.8 and 6.1.1.4'
Si Si 0.0817 0.0704 'International Tables Vol C Tables 4.2.6.8 and 6.1.1.4'

loop_
_geom_angle_atom_site_label_1
_geom_angle_atom_site_label_2
_geom_angle_atom_site_label_3
_geom_angle
O1 Si1 C1 97.58(8)
O1 Si1 C8 111.86(10)
C1 Si1 C8 117.81(11)
O1 Si1 C7 113.37(11)
C1 Si1 C7 109.70(11)
C8 Si1 C7 106.60(13)
B1 O1 Si1 114.71(12)
O1 B1 C2 103.27(15)
O1 B1 C9 102.50(14)
C2 B1 C9 120.55(15)
O1 B1 C18 115.09(14)
C2 B1 C18 103.80(14)
C9 B1 C18 111.84(15)
C32 N1 C27 121.54(19)
C32 N1 C35 121.8(2)
C27 N1 C35 116.62(19)
C32 N2 C33 121.43(18)
O2 Si2 C36 97.69(8)
O2 Si2 C43 114.88(9)
C36 Si2 C43 112.97(10)
O2 Si2 C42 112.10(9)
C36 Si2 C42 112.37(10)
C43 Si2 C42 106.86(11)
B2 O2 Si2 114.82(11)
O2 B2 C37 103.47(14)
O2 B2 C44 101.45(14)
C37 B2 C44 121.09(15)
O2 B2 C53 115.30(14)
C37 B2 C53 103.98(14)
C44 B2 C53 111.80(14)
C67 N3 C62 121.71(18)
C67 N3 C70 121.88(17)
C62 N3 C70 116.40(17)
C67 N4 C68 121.24(17)
C74 O3 C71 108.3(3)
C6 C1 C2 121.17(18)
C6 C1 Si1 131.59(17)
C2 C1 Si1 107.07(14)
C3 C2 C1 116.69(17)
C3 C2 B1 127.71(17)
C1 C2 B1 115.42(16)
C4 C3 C2 121.7(2)
C4 C3 H3A 119.2
C2 C3 H3A 119.2
C3 C4 C5 120.9(2)
C3 C4 H4A 119.5
C5 C4 H4A 119.5
C6 C5 C4 118.93(19)
C6 C5 H5A 120.5
C4 C5 H5A 120.5
C5 C6 C1 120.5(2)
C5 C6 H6A 119.7
C1 C6 H6A 119.7
Si1 C7 H7A 109.5
Si1 C7 H7B 109.5
H7A C7 H7B 109.5
Si1 C7 H7C 109.5
H7A C7 H7C 109.5
H7B C7 H7C 109.5
Si1 C8 H8A 109.5
Si1 C8 H8B 109.5
H8A C8 H8B 109.5
Si1 C8 H8C 109.5
H8A C8 H8C 109.5
H8B C8 H8C 109.5
C14 C9 C10 115.82(16)
C14 C9 B1 125.68(16)
C10 C9 B1 118.44(15)
C11 C10 C9 121.23(18)
C11 C10 C15 115.50(18)
C9 C10 C15 123.27(16)
C12 C11 C10 122.02(19)
C12 C11 H11A 119.0
C10 C11 H11A 119.0
C11 C12 C13 117.29(17)
C11 C12 C16 121.4(2)
C13 C12 C16 121.3(2)
C12 C13 C14 122.32(18)
C12 C13 H13A 118.8
C14 C13 H13A 118.8
C13 C14 C9 121.11(18)
C13 C14 C17 115.66(17)
C9 C14 C17 123.22(17)
C10 C15 H15A 109.5
C10 C15 H15B 109.5
H15A C15 H15B 109.5
C10 C15 H15C 109.5
H15A C15 H15C 109.5
H15B C15 H15C 109.5
C12 C16 H16A 109.5
C12 C16 H16B 109.5
H16A C16 H16B 109.5
C12 C16 H16C 109.5
H16A C16 H16C 109.5
H16B C16 H16C 109.5
C14 C17 H17A 109.5
C14 C17 H17B 109.5
H17A C17 H17B 109.5
C14 C17 H17C 109.5
H17A C17 H17C 109.5
H17B C17 H17C 109.5
C19 C18 C23 115.20(18)
C19 C18 B1 120.37(15)
C23 C18 B1 124.32(17)
C20 C19 C18 121.91(18)
C20 C19 C24 114.12(18)
C18 C19 C24 123.96(17)
C21 C20 C19 122.0(2)
C21 C20 H20A 119.0
C19 C20 H20A 119.0
C22 C21 C20 116.9(2)
C22 C21 C25 122.2(2)
C20 C21 C25 121.0(2)
C21 C22 C23 122.89(19)
C21 C22 H22A 118.6
C23 C22 H22A 118.6
C22 C23 C18 121.1(2)
C22 C23 C26 116.36(18)
C18 C23 C26 122.51(19)
C19 C24 H24A 109.5
C19 C24 H24B 109.5
H24A C24 H24B 109.5
C19 C24 H24C 109.5
H24A C24 H24C 109.5
H24B C24 H24C 109.5
C21 C25 H25A 109.5
C21 C25 H25B 109.5
H25A C25 H25B 109.5
C21 C25 H25C 109.5
H25A C25 H25C 109.5
H25B C25 H25C 109.5
C23 C26 H26A 109.5
C23 C26 H26B 109.5
H26A C26 H26B 109.5
C23 C26 H26C 109.5
H26A C26 H26C 109.5
H26B C26 H26C 109.5
N1 C27 C28 112.4(2)
N1 C27 H27A 109.1
C28 C27 H27A 109.1
N1 C27 H27B 109.1
C28 C27 H27B 109.1
H27A C27 H27B 107.9
C27 C28 C29 113.1(2)
C27 C28 H28A 109.0
C29 C28 H28A 109.0
C27 C28 H28B 109.0
C29 C28 H28B 109.0
H28A C28 H28B 107.8
C30 C29 C28 114.64(19)
C30 C29 H29A 108.6
C28 C29 H29A 108.6
C30 C29 H29B 108.6
C28 C29 H29B 108.6
H29A C29 H29B 107.6
C29 C30 C31 114.5(2)
C29 C30 H30A 108.6
C31 C30 H30A 108.6
C29 C30 H30B 108.6
C31 C30 H30B 108.6
H30A C30 H30B 107.6
C32 C31 C30 112.28(18)
C32 C31 H31A 109.1
C30 C31 H31A 109.1
C32 C31 H31B 109.1
C30 C31 H31B 109.1
H31A C31 H31B 107.9
N2 C32 N1 121.92(19)
N2 C32 C31 117.54(18)
N1 C32 C31 120.44(19)
N2 C33 C34 107.79(18)
N2 C33 H33A 110.1
C34 C33 H33A 110.1
N2 C33 H33B 110.1
C34 C33 H33B 110.1
H33A C33 H33B 108.5
C35 C34 C33 109.1(2)
C35 C34 H34A 109.9
C33 C34 H34A 109.9
C35 C34 H34B 109.9
C33 C34 H34B 109.9
H34A C34 H34B 108.3
N1 C35 C34 109.93(19)
N1 C35 H35A 109.7
C34 C35 H35A 109.7
N1 C35 H35B 109.7
C34 C35 H35B 109.7
H35A C35 H35B 108.2
C41 C36 C37 121.46(19)
C41 C36 Si2 130.22(16)
C37 C36 Si2 108.28(14)
C38 C37 C36 116.79(17)
C38 C37 B2 128.26(17)
C36 C37 B2 114.71(16)
C39 C38 C37 121.61(19)
C39 C38 H38A 119.2
C37 C38 H38A 119.2
C38 C39 C40 120.69(19)
C38 C39 H39A 119.7
C40 C39 H39A 119.7
C41 C40 C39 118.93(19)
C41 C40 H40A 120.5
C39 C40 H40A 120.5
C40 C41 C36 120.49(19)
C40 C41 H41A 119.8
C36 C41 H41A 119.8
Si2 C42 H42A 109.5
Si2 C42 H42B 109.5
H42A C42 H42B 109.5
Si2 C42 H42C 109.5
H42A C42 H42C 109.5
H42B C42 H42C 109.5
Si2 C43 H43A 109.5
Si2 C43 H43B 109.5
H43A C43 H43B 109.5
Si2 C43 H43C 109.5
H43A C43 H43C 109.5
H43B C43 H43C 109.5
C49 C44 C45 115.69(17)
C49 C44 B2 125.95(17)
C45 C44 B2 118.14(16)
C46 C45 C44 121.37(19)
C46 C45 C50 116.08(19)
C44 C45 C50 122.55(17)
C47 C46 C45 122.2(2)
C47 C46 H46A 118.9
C45 C46 H46A 118.9
C48 C47 C46 116.99(19)
C48 C47 C51 121.7(2)
C46 C47 C51 121.3(2)
C47 C48 C49 122.6(2)
C47 C48 H48A 118.7
C49 C48 H48A 118.7
C48 C49 C44 121.15(19)
C48 C49 C52 115.98(18)
C44 C49 C52 122.84(18)
C45 C50 H50A 109.5
C45 C50 H50B 109.5
H50A C50 H50B 109.5
C45 C50 H50C 109.5
H50A C50 H50C 109.5
H50B C50 H50C 109.5
C47 C51 H51A 109.5
C47 C51 H51B 109.5
H51A C51 H51B 109.5
C47 C51 H51C 109.5
H51A C51 H51C 109.5
H51B C51 H51C 109.5
C49 C52 H52A 109.5
C49 C52 H52B 109.5
H52A C52 H52B 109.5
C49 C52 H52C 109.5
H52A C52 H52C 109.5
H52B C52 H52C 109.5
C58 C53 C54 115.26(17)
C58 C53 B2 123.94(16)
C54 C53 B2 120.63(16)
C55 C54 C53 121.56(18)
C55 C54 C59 114.80(17)
C53 C54 C59 123.61(17)
C56 C55 C54 122.16(19)
C56 C55 H55A 118.9
C54 C55 H55A 118.9
C55 C56 C57 117.15(18)
C55 C56 C60 121.7(2)
C57 C56 C60 121.2(2)
C56 C57 C58 122.12(19)
C56 C57 H57A 118.9
C58 C57 H57A 118.9
C57 C58 C53 121.74(18)
C57 C58 C61 115.77(17)
C53 C58 C61 122.50(17)
C54 C59 H59A 109.5
C54 C59 H59B 109.5
H59A C59 H59B 109.5
C54 C59 H59C 109.5
H59A C59 H59C 109.5
H59B C59 H59C 109.5
C56 C60 H60A 109.5
C56 C60 H60B 109.5
H60A C60 H60B 109.5
C56 C60 H60C 109.5
H60A C60 H60C 109.5
H60B C60 H60C 109.5
C58 C61 H61A 109.5
C58 C61 H61B 109.5
H61A C61 H61B 109.5
C58 C61 H61C 109.5
H61A C61 H61C 109.5
H61B C61 H61C 109.5
N3 C62 C63 113.6(2)
N3 C62 H62A 108.9
C63 C62 H62A 108.9
N3 C62 H62B 108.9
C63 C62 H62B 108.9
H62A C62 H62B 107.7
C64 C63 C62 113.9(2)
C64 C63 H63A 108.8
C62 C63 H63A 108.8
C64 C63 H63B 108.8
C62 C63 H63B 108.8
H63A C63 H63B 107.7
C65 C64 C63 114.97(19)
C65 C64 H64A 108.5
C63 C64 H64A 108.5
C65 C64 H64B 108.5
C63 C64 H64B 108.5
H64A C64 H64B 107.5
C64 C65 C66 114.13(19)
C64 C65 H65A 108.7
C66 C65 H65A 108.7
C64 C65 H65B 108.7
C66 C65 H65B 108.7
H65A C65 H65B 107.6
C67 C66 C65 113.14(16)
C67 C66 H66A 109.0
C65 C66 H66A 109.0
C67 C66 H66B 109.0
C65 C66 H66B 109.0
H66A C66 H66B 107.8
N4 C67 N3 121.93(18)
N4 C67 C66 117.46(18)
N3 C67 C66 120.58(18)
N4 C68 C69 108.37(16)
N4 C68 H68A 110.0
C69 C68 H68A 110.0
N4 C68 H68B 110.0
C69 C68 H68B 110.0
H68A C68 H68B 108.4
C70 C69 C68 108.91(17)
C70 C69 H69A 109.9
C68 C69 H69A 109.9
C70 C69 H69B 109.9
C68 C69 H69B 109.9
H69A C69 H69B 108.3
N3 C70 C69 110.81(17)
N3 C70 H70A 109.5
C69 C70 H70A 109.5
N3 C70 H70B 109.5
C69 C70 H70B 109.5
H70A C70 H70B 108.1
O3 C71 C72 108.6(4)
O3 C71 H71A 110.0
C72 C71 H71A 110.0
O3 C71 H71B 110.0
C72 C71 H71B 110.0
H71A C71 H71B 108.4
C71 C72 C73 104.2(4)
C71 C72 H72A 110.9
C73 C72 H72A 110.9
C71 C72 H72B 110.9
C73 C72 H72B 110.9
H72A C72 H72B 108.9
C72 C73 C74 105.7(4)
C72 C73 H73A 110.6
C74 C73 H73A 110.6
C72 C73 H73B 110.6
C74 C73 H73B 110.6
H73A C73 H73B 108.7
O3 C74 C73 107.8(3)
O3 C74 H74A 110.1
C73 C74 H74A 110.1
O3 C74 H74B 110.1
C73 C74 H74B 110.1
H74A C74 H74B 108.5

loop_
_geom_bond_atom_site_label_1
_geom_bond_atom_site_label_2
_geom_bond_distance
Si1 O1 1.6399(15)
Si1 C1 1.852(2)
Si1 C8 1.869(2)
Si1 C7 1.870(3)
O1 B1 1.561(2)
B1 C2 1.654(3)
B1 C9 1.660(3)
B1 C18 1.669(3)
N1 C32 1.328(3)
N1 C27 1.472(3)
N1 C35 1.477(3)
N2 C32 1.320(3)
N2 C33 1.469(3)
Si2 O2 1.6377(14)
Si2 C36 1.848(2)
Si2 C43 1.872(2)
Si2 C42 1.879(2)
O2 B2 1.567(2)
B2 C37 1.659(3)
B2 C44 1.660(3)
B2 C53 1.664(3)
N3 C67 1.329(3)
N3 C62 1.474(3)
N3 C70 1.479(3)
N4 C67 1.321(3)
N4 C68 1.472(2)
O3 C74 1.388(4)
O3 C71 1.416(6)
C1 C6 1.407(3)
C1 C2 1.414(3)
C2 C3 1.409(3)
C3 C4 1.386(3)
C3 H3A 0.9500
C4 C5 1.391(3)
C4 H4A 0.9500
C5 C6 1.386(3)
C5 H5A 0.9500
C6 H6A 0.9500
C7 H7A 0.9800
C7 H7B 0.9800
C7 H7C 0.9800
C8 H8A 0.9800
C8 H8B 0.9800
C8 H8C 0.9800
C9 C14 1.421(2)
C9 C10 1.423(3)
C10 C11 1.404(3)
C10 C15 1.516(3)
C11 C12 1.385(3)
C11 H11A 0.9500
C12 C13 1.388(3)
C12 C16 1.512(3)
C13 C14 1.400(3)
C13 H13A 0.9500
C14 C17 1.517(3)
C15 H15A 0.9800
C15 H15B 0.9800
C15 H15C 0.9800
C16 H16A 0.9800
C16 H16B 0.9800
C16 H16C 0.9800
C17 H17A 0.9800
C17 H17B 0.9800
C17 H17C 0.9800
C18 C19 1.419(3)
C18 C23 1.426(2)
C19 C20 1.404(3)
C19 C24 1.520(3)
C20 C21 1.387(3)
C20 H20A 0.9500
C21 C22 1.381(4)
C21 C25 1.516(3)
C22 C23 1.401(3)
C22 H22A 0.9500
C23 C26 1.513(3)
C24 H24A 0.9800
C24 H24B 0.9800
C24 H24C 0.9800
C25 H25A 0.9800
C25 H25B 0.9800
C25 H25C 0.9800
C26 H26A 0.9800
C26 H26B 0.9800
C26 H26C 0.9800
C27 C28 1.526(4)
C27 H27A 0.9900
C27 H27B 0.9900
C28 C29 1.529(4)
C28 H28A 0.9900
C28 H28B 0.9900
C29 C30 1.528(3)
C29 H29A 0.9900
C29 H29B 0.9900
C30 C31 1.537(3)
C30 H30A 0.9900
C30 H30B 0.9900
C31 C32 1.500(3)
C31 H31A 0.9900
C31 H31B 0.9900
C33 C34 1.515(3)
C33 H33A 0.9900
C33 H33B 0.9900
C34 C35 1.505(4)
C34 H34A 0.9900
C34 H34B 0.9900
C35 H35A 0.9900
C35 H35B 0.9900
C36 C41 1.404(3)
C36 C37 1.415(3)
C37 C38 1.407(3)
C38 C39 1.393(3)
C38 H38A 0.9500
C39 C40 1.401(3)
C39 H39A 0.9500
C40 C41 1.386(3)
C40 H40A 0.9500
C41 H41A 0.9500
C42 H42A 0.9800
C42 H42B 0.9800
C42 H42C 0.9800
C43 H43A 0.9800
C43 H43B 0.9800
C43 H43C 0.9800
C44 C49 1.417(3)
C44 C45 1.431(3)
C45 C46 1.397(3)
C45 C50 1.519(3)
C46 C47 1.390(3)
C46 H46A 0.9500
C47 C48 1.388(3)
C47 C51 1.509(3)
C48 C49 1.404(3)
C48 H48A 0.9500
C49 C52 1.512(3)
C50 H50A 0.9800
C50 H50B 0.9800
C50 H50C 0.9800
C51 H51A 0.9800
C51 H51B 0.9800
C51 H51C 0.9800
C52 H52A 0.9800
C52 H52B 0.9800
C52 H52C 0.9800
C53 C58 1.421(2)
C53 C54 1.423(3)
C54 C55 1.402(3)
C54 C59 1.522(3)
C55 C56 1.385(3)
C55 H55A 0.9500
C56 C57 1.389(3)
C56 C60 1.512(3)
C57 C58 1.397(3)
C57 H57A 0.9500
C58 C61 1.512(3)
C59 H59A 0.9800
C59 H59B 0.9800
C59 H59C 0.9800
C60 H60A 0.9800
C60 H60B 0.9800
C60 H60C 0.9800
C61 H61A 0.9800
C61 H61B 0.9800
C61 H61C 0.9800
C62 C63 1.529(4)
C62 H62A 0.9900
C62 H62B 0.9900
C63 C64 1.523(4)
C63 H63A 0.9900
C63 H63B 0.9900
C64 C65 1.522(3)
C64 H64A 0.9900
C64 H64B 0.9900
C65 C66 1.537(3)
C65 H65A 0.9900
C65 H65B 0.9900
C66 C67 1.501(3)
C66 H66A 0.9900
C66 H66B 0.9900
C68 C69 1.515(3)
C68 H68A 0.9900
C68 H68B 0.9900
C69 C70 1.510(3)
C69 H69A 0.9900
C69 H69B 0.9900
C70 H70A 0.9900
C70 H70B 0.9900
C71 C72 1.444(7)
C71 H71A 0.9900
C71 H71B 0.9900
C72 C73 1.464(7)
C72 H72A 0.9900
C72 H72B 0.9900
C73 C74 1.490(6)
C73 H73A 0.9900
C73 H73B 0.9900
C74 H74A 0.9900
C74 H74B 0.9900

loop_
_geom_torsion_atom_site_label_1
_geom_torsion_atom_site_label_2
_geom_torsion_atom_site_label_3
_geom_torsion_atom_site_label_4
_geom_torsion
C1 Si1 O1 B1 -12.93(14)
C8 Si1 O1 B1 -137.01(15)
C7 Si1 O1 B1 102.42(15)
Si1 O1 B1 C2 8.61(17)
Si1 O1 B1 C9 -117.35(13)
Si1 O1 B1 C18 121.01(14)
C36 Si2 O2 B2 10.28(13)
C43 Si2 O2 B2 130.07(13)
C42 Si2 O2 B2 -107.71(14)
Si2 O2 B2 C37 -9.33(16)
Si2 O2 B2 C44 116.85(12)
Si2 O2 B2 C53 -122.16(14)
O1 Si1 C1 C6 -171.6(2)
C8 Si1 C1 C6 -51.9(2)
C7 Si1 C1 C6 70.2(2)
O1 Si1 C1 C2 13.19(15)
C8 Si1 C1 C2 132.84(16)
C7 Si1 C1 C2 -105.02(16)
C6 C1 C2 C3 -0.9(3)
Si1 C1 C2 C3 174.93(14)
C6 C1 C2 B1 174.50(18)
Si1 C1 C2 B1 -9.7(2)
O1 B1 C2 C3 176.49(17)
C9 B1 C2 C3 -70.1(3)
C18 B1 C2 C3 56.1(2)
O1 B1 C2 C1 1.7(2)
C9 B1 C2 C1 115.11(19)
C18 B1 C2 C1 -118.74(17)
C1 C2 C3 C4 -2.0(3)
B1 C2 C3 C4 -176.72(18)
C2 C3 C4 C5 4.1(3)
C3 C4 C5 C6 -3.2(3)
C4 C5 C6 C1 0.3(3)
C2 C1 C6 C5 1.7(3)
Si1 C1 C6 C5 -172.92(17)
O1 B1 C9 C14 101.18(19)
C2 B1 C9 C14 -12.6(3)
C18 B1 C9 C14 -134.99(18)
O1 B1 C9 C10 -75.71(19)
C2 B1 C9 C10 170.47(17)
C18 B1 C9 C10 48.1(2)
C14 C9 C10 C11 4.3(3)
B1 C9 C10 C11 -178.49(17)
C14 C9 C10 C15 -176.64(18)
B1 C9 C10 C15 0.5(3)
C9 C10 C11 C12 -0.8(3)
C15 C10 C11 C12 -179.88(19)
C10 C11 C12 C13 -3.0(3)
C10 C11 C12 C16 175.7(2)
C11 C12 C13 C14 3.1(3)
C16 C12 C13 C14 -175.7(2)
C12 C13 C14 C9 0.6(3)
C12 C13 C14 C17 179.58(19)
C10 C9 C14 C13 -4.2(3)
B1 C9 C14 C13 178.80(17)
C10 C9 C14 C17 176.88(18)
B1 C9 C14 C17 -0.1(3)
O1 B1 C18 C19 162.09(16)
C2 B1 C18 C19 -85.82(19)
C9 B1 C18 C19 45.7(2)
O1 B1 C18 C23 -21.7(3)
C2 B1 C18 C23 90.3(2)
C9 B1 C18 C23 -138.18(18)
C23 C18 C19 C20 0.0(3)
B1 C18 C19 C20 176.49(18)
C23 C18 C19 C24 179.00(18)
B1 C18 C19 C24 -4.5(3)
C18 C19 C20 C21 0.6(3)
C24 C19 C20 C21 -178.47(19)
C19 C20 C21 C22 -0.2(3)
C19 C20 C21 C25 -179.4(2)
C20 C21 C22 C23 -0.9(3)
C25 C21 C22 C23 178.3(2)
C21 C22 C23 C18 1.5(3)
C21 C22 C23 C26 -176.9(2)
C19 C18 C23 C22 -1.0(3)
B1 C18 C23 C22 -177.36(18)
C19 C18 C23 C26 177.3(2)
B1 C18 C23 C26 1.0(3)
C32 N1 C27 C28 75.0(3)
C35 N1 C27 C28 -102.5(3)
N1 C27 C28 C29 -80.3(3)
C27 C28 C29 C30 58.6(3)
C28 C29 C30 C31 -62.1(3)
C29 C30 C31 C32 81.8(2)
C33 N2 C32 N1 0.3(3)
C33 N2 C32 C31 -176.3(2)
C27 N1 C32 N2 174.4(2)
C35 N1 C32 N2 -8.2(3)
C27 N1 C32 C31 -9.0(3)
C35 N1 C32 C31 168.3(2)
C30 C31 C32 N2 115.1(2)
C30 C31 C32 N1 -61.6(3)
C32 N2 C33 C34 33.3(3)
N2 C33 C34 C35 -58.2(3)
C32 N1 C35 C34 -19.4(3)
C27 N1 C35 C34 158.1(2)
C33 C34 C35 N1 51.8(3)
O2 Si2 C36 C41 170.13(19)
C43 Si2 C36 C41 48.9(2)
C42 Si2 C36 C41 -72.1(2)
O2 Si2 C36 C37 -7.64(14)
C43 Si2 C36 C37 -128.86(14)
C42 Si2 C36 C37 110.14(15)
C41 C36 C37 C38 -0.3(3)
Si2 C36 C37 C38 177.70(14)
C41 C36 C37 B2 -175.13(18)
Si2 C36 C37 B2 2.9(2)
O2 B2 C37 C38 -170.67(17)
C44 B2 C37 C38 76.8(2)
C53 B2 C37 C38 -49.8(2)
O2 B2 C37 C36 3.5(2)
C44 B2 C37 C36 -109.06(19)
C53 B2 C37 C36 124.29(17)
C36 C37 C38 C39 1.9(3)
B2 C37 C38 C39 175.89(19)
C37 C38 C39 C40 -2.2(3)
C38 C39 C40 C41 0.9(3)
C39 C40 C41 C36 0.7(3)
C37 C36 C41 C40 -1.0(3)
Si2 C36 C41 C40 -178.47(16)
O2 B2 C44 C49 -102.2(2)
C37 B2 C44 C49 11.4(3)
C53 B2 C44 C49 134.38(18)
O2 B2 C44 C45 72.07(19)
C37 B2 C44 C45 -174.38(17)
C53 B2 C44 C45 -51.3(2)
C49 C44 C45 C46 -1.6(3)
B2 C44 C45 C46 -176.46(17)
C49 C44 C45 C50 178.90(19)
B2 C44 C45 C50 4.0(3)
C44 C45 C46 C47 1.3(3)
C50 C45 C46 C47 -179.2(2)
C45 C46 C47 C48 -0.3(3)
C45 C46 C47 C51 178.1(2)
C46 C47 C48 C49 -0.4(3)
C51 C47 C48 C49 -178.7(2)
C47 C48 C49 C44 0.0(3)
C47 C48 C49 C52 -178.5(2)
C45 C44 C49 C48 1.0(3)
B2 C44 C49 C48 175.38(17)
C45 C44 C49 C52 179.35(19)
B2 C44 C49 C52 -6.3(3)
O2 B2 C53 C58 23.5(2)
C37 B2 C53 C58 -89.0(2)
C44 B2 C53 C58 138.69(18)
O2 B2 C53 C54 -161.53(16)
C37 B2 C53 C54 85.94(19)
C44 B2 C53 C54 -46.3(2)
C58 C53 C54 C55 -0.7(3)
B2 C53 C54 C55 -176.10(17)
C58 C53 C54 C59 -178.75(19)
B2 C53 C54 C59 5.9(3)
C53 C54 C55 C56 -0.1(3)
C59 C54 C55 C56 178.1(2)
C54 C55 C56 C57 0.1(3)
C54 C55 C56 C60 178.8(2)
C55 C56 C57 C58 0.8(3)
C60 C56 C57 C58 -177.9(2)
C56 C57 C58 C53 -1.7(3)
C56 C57 C58 C61 178.17(19)
C54 C53 C58 C57 1.6(3)
B2 C53 C58 C57 176.84(17)
C54 C53 C58 C61 -178.29(18)
B2 C53 C58 C61 -3.1(3)
C67 N3 C62 C63 73.2(3)
C70 N3 C62 C63 -106.5(2)
N3 C62 C63 C64 -78.4(3)
C62 C63 C64 C65 58.2(3)
C63 C64 C65 C66 -62.4(3)
C64 C65 C66 C67 81.8(2)
C68 N4 C67 N3 -1.6(3)
C68 N4 C67 C66 179.99(17)
C62 N3 C67 N4 172.51(19)
C70 N3 C67 N4 -7.8(3)
C62 N3 C67 C66 -9.2(3)
C70 N3 C67 C66 170.50(18)
C65 C66 C67 N4 117.6(2)
C65 C66 C67 N3 -60.8(3)
C67 N4 C68 C69 34.9(2)
N4 C68 C69 C70 -57.4(2)
C67 N3 C70 C69 -17.8(3)
C62 N3 C70 C69 161.85(19)
C68 C69 C70 N3 49.7(2)
C74 O3 C71 C72 19.4(6)
O3 C71 C72 C73 -24.1(6)
C71 C72 C73 C74 19.6(6)
C71 O3 C74 C73 -6.3(5)
C72 C73 C74 O3 -8.6(6)
